data_2014857
loop_
_publ_author_name
'Kun-Peng Wang'
'Wen-Tao Yu'
'Jian-Xiu Zhang'
'Ji-Yang Wang'
'Huai-Jin Zhang'
'Xu-Ping Wang'

_publ_section_title
;
 Rubidium gadolinium bis(tungstate)
;
_journal_issue 6
_journal_name_full 'Acta Crystallographica Section C'
_journal_page_first i65
_journal_page_last i66
_journal_paper_doi 10.1107/S0108270105010504
_journal_volume 61
_journal_year 2005
_chemical_formula_iupac 'Rb Gd (W O4)2'
_chemical_formula_moiety 'Gd O8 Rb W2'
_chemical_formula_sum 'Gd O8 Rb W2'
_chemical_formula_weight 738.42
_chemical_name_systematic
;
Rubidium gadolinium bis(tungstate)
;
_space_group_IT_number 15
_symmetry_cell_setting monoclinic
_symmetry_space_group_name_Hall '-C 2yc'
_symmetry_space_group_name_H-M 'C 1 2/c 1'
_atom_sites_solution_primary direct
_atom_sites_solution_secondary difmap
_audit_creation_method SHELXL97
_cell_angle_alpha 90.00
_cell_angle_beta 130.504(7)
_cell_angle_gamma 90.00
_cell_formula_units_Z 4
_cell_length_a 10.6953(12)
_cell_length_b 10.5017(11)
_cell_length_c 7.6064(11)
_cell_measurement_reflns_used 33
_cell_measurement_temperature 293(2)
_cell_measurement_theta_max 14.962
_cell_measurement_theta_min 5.019
_cell_volume 649.61(15)
_computing_cell_refinement XSCANS
_computing_data_collection 'XSCANS (Siemens, 1996)'
_computing_data_reduction XSCANS
_computing_molecular_graphics SHELXTL
_computing_publication_material 'Please provide missing details'
_computing_structure_refinement SHELXTL
_computing_structure_solution 'SHELXTL (Bruker, 1997)'
_diffrn_ambient_temperature 293(2)
_diffrn_measured_fraction_theta_full 1.000
_diffrn_measured_fraction_theta_max 1.000
_diffrn_measurement_device_type 'Bruker P4'
_diffrn_measurement_method /w
_diffrn_radiation_monochromator graphite
_diffrn_radiation_source 'fine-focus sealed tube'
_diffrn_radiation_type MoK\a
_diffrn_radiation_wavelength 0.71073
_diffrn_reflns_av_R_equivalents 0.0850
_diffrn_reflns_av_sigmaI/netI 0.0364
_diffrn_reflns_limit_h_max 15
_diffrn_reflns_limit_h_min -1
_diffrn_reflns_limit_k_max 1
_diffrn_reflns_limit_k_min -14
_diffrn_reflns_limit_l_max 8
_diffrn_reflns_limit_l_min -10
_diffrn_reflns_number 1197
_diffrn_reflns_theta_full 29.99
_diffrn_reflns_theta_max 29.99
_diffrn_reflns_theta_min 3.17
_diffrn_standards_decay_% 0
_diffrn_standards_interval_count 97
_diffrn_standards_number 3
_exptl_absorpt_coefficient_mu 52.869
_exptl_absorpt_correction_T_max 0.0447
_exptl_absorpt_correction_T_min 0.0126
_exptl_absorpt_correction_type psi-scan
_exptl_absorpt_process_details '(XSCANS; Siemens, 1996)'
_exptl_crystal_colour colourless
_exptl_crystal_density_diffrn 7.550
_exptl_crystal_density_meas ?
_exptl_crystal_density_method 'not measured'
_exptl_crystal_description prism
_exptl_crystal_F_000 1252
_exptl_crystal_size_max 0.20
_exptl_crystal_size_mid 0.18
_exptl_crystal_size_min 0.13
_refine_diff_density_max 5.376
_refine_diff_density_min -6.379
_refine_ls_extinction_coef 0.0070(5)
_refine_ls_extinction_expression Fc^*^=kFc[1+0.001xFc^2^\l^3^/sin(2\q)]^-1/4^
_refine_ls_extinction_method 'SHELXTL (Bruker, 1997)'
_refine_ls_goodness_of_fit_ref 1.109
_refine_ls_matrix_type full
_refine_ls_number_parameters 57
_refine_ls_number_reflns 951
_refine_ls_number_restraints 0
_refine_ls_restrained_S_all 1.109
_refine_ls_R_factor_all 0.0530
_refine_ls_R_factor_gt 0.0496
_refine_ls_shift/su_max 0.000
_refine_ls_shift/su_mean 0.000
_refine_ls_structure_factor_coef Fsqd
_refine_ls_weighting_details 'calc w = 1/[\s^2^(Fo^2^)+(0.089P)^2^+31.6366P] where P=(Fo^2^+2Fc^2^)/3'
_refine_ls_weighting_scheme calc
_refine_ls_wR_factor_gt 0.1324
_refine_ls_wR_factor_ref 0.1362
_reflns_number_gt 848
_reflns_number_total 951
_reflns_threshold_expression I>2\s(I)
_cod_data_source_file iz1053.cif
_cod_data_source_block I
_cod_depositor_comments
;
The following automatic conversions were performed:
'_symmetry_cell_setting' value 'Monoclinic' changed to 'monoclinic'
according to '/home/saulius/struct/CIF-dictionaries/cif_core.dic'
dictionary named 'cif_core.dic' version 2.4.1 from 2010-06-29.

Automatic conversion script
Id: cif_fix_enum 1527 2010-12-29 10:47:43Z saulius 

The following automatic conversions were performed:

'_symmetry_cell_setting' value 'Monoclinic' changed to 'monoclinic'
according to /home/saulius/struct/CIF-dictionaries/cif_core.dic
dictionary named 'cif_core.dic' version 2.4.1 from 2010-06-29.

Automatic conversion script
Id: cif_fix_values 1715 2011-07-08 13:25:40Z adriana 

The following automatic conversions were performed:

'_exptl_crystal_density_meas' value 'not measured' was changed to '?'
- the value is perceived as not measured.

Automatic conversion script
Id: cif_fix_values 3008 2015-01-20 13:52:24Z robertas 
;
_cod_original_cell_volume 649.61(14)
_cod_original_sg_symbol_H-M 'C 2/c'
_cod_database_code 2014857
_cod_database_fobs_code 2014857

loop_
_symmetry_equiv_pos_as_xyz
'x, y, z'
'-x, y, -z+1/2'
'x+1/2, y+1/2, z'
'-x+1/2, y+1/2, -z+1/2'
'-x, -y, -z'
'x, -y, z-1/2'
'-x+1/2, -y+1/2, -z'
'x+1/2, -y+1/2, z-1/2'

loop_
_atom_site_label
_atom_site_fract_x
_atom_site_fract_y
_atom_site_fract_z
_atom_site_U_iso_or_equiv
_atom_site_adp_type
_atom_site_calc_flag
_atom_site_refinement_flags
_atom_site_occupancy
_atom_site_disorder_assembly
_atom_site_disorder_group
_atom_site_type_symbol
W1 0.19389(6) 0.49876(4) 0.23272(9) 0.0093(3) Uani d . 1 . . W
Gd1 0.0000 0.22800(8) 0.2500 0.0102(3) Uani d S 1 . . Gd
Rb1 0.0000 0.8015(2) 0.2500 0.0207(4) Uani d S 1 . . Rb
O1 0.0228(11) 0.6071(9) -0.0297(17) 0.0131(17) Uani d . 1 . . O
O2 0.2728(12) 0.3423(8) 0.3698(16) 0.0127(16) Uani d . 1 . . O
O3 0.1869(13) 0.5719(10) 0.4367(18) 0.0154(18) Uani d . 1 . . O
O4 0.3688(13) 0.5767(9) 0.3062(17) 0.0152(18) Uani d . 1 . . O

loop_
_atom_site_aniso_label
_atom_site_aniso_U_11
_atom_site_aniso_U_22
_atom_site_aniso_U_33
_atom_site_aniso_U_12
_atom_site_aniso_U_13
_atom_site_aniso_U_23
W1 0.0088(4) 0.0102(4) 0.0111(4) -0.00011(13) 0.0074(3) 0.00057(13)
Gd1 0.0114(4) 0.0099(5) 0.0122(5) 0.000 0.0090(4) 0.000
Rb1 0.0179(9) 0.0247(10) 0.0221(10) 0.000 0.0141(8) 0.000
O1 0.009(4) 0.016(4) 0.011(4) -0.002(3) 0.004(4) -0.001(3)
O2 0.012(4) 0.008(4) 0.011(4) -0.002(3) 0.004(3) -0.002(3)
O3 0.015(4) 0.019(4) 0.019(4) 0.001(3) 0.014(4) -0.002(4)
O4 0.020(5) 0.010(4) 0.019(5) -0.005(3) 0.014(4) 0.000(3)

loop_
_atom_type_symbol
_atom_type_description
_atom_type_scat_dispersion_real
_atom_type_scat_dispersion_imag
_atom_type_scat_source
O O 0.0106 0.0060 'International Tables Vol C Tables 4.2.6.8 and 6.1.1.4'
Rb Rb -0.9393 2.9676 'International Tables Vol C Tables 4.2.6.8 and 6.1.1.4'
Gd Gd -0.1653 3.9035 'International Tables Vol C Tables 4.2.6.8 and 6.1.1.4'
W W -0.8490 6.8722 'International Tables Vol C Tables 4.2.6.8 and 6.1.1.4'

loop_
_geom_angle_atom_site_label_1
_geom_angle_atom_site_label_2
_geom_angle_atom_site_label_3
_geom_angle_site_symmetry_1
_geom_angle_site_symmetry_3
_geom_angle
_geom_angle_publ_flag
O4 W1 O3 . . 99.2(5) n
O4 W1 O2 . . 103.5(4) n
O3 W1 O2 . . 99.0(5) n
O4 W1 O1 . . 98.6(4) n
O3 W1 O1 . . 95.6(4) n
O2 W1 O1 . . 151.1(4) n
O4 W1 O1 . 5_565 157.0(4) n
O3 W1 O1 . 5_565 102.8(4) n
O2 W1 O1 . 5_565 79.8(4) n
O1 W1 O1 . 5_565 72.7(4) n
O4 W1 O3 . 6_565 79.4(4) n
O3 W1 O3 . 6_565 172.3(3) n
O2 W1 O3 . 6_565 88.7(4) n
O1 W1 O3 . 6_565 77.2(4) n
O1 W1 O3 5_565 6_565 78.0(4) n
O4 W1 Gd1 . . 151.4(3) n
O3 W1 Gd1 . . 87.6(3) n
O2 W1 Gd1 . . 47.8(3) n
O1 W1 Gd1 . . 108.5(3) n
O1 W1 Gd1 5_565 . 37.8(3) n
O3 W1 Gd1 6_565 . 97.3(2) n
O4 W1 Rb1 . 7_566 51.8(3) n
O3 W1 Rb1 . 7_566 48.7(3) n
O2 W1 Rb1 . 7_566 98.0(3) n
O1 W1 Rb1 . 7_566 110.2(3) n
O1 W1 Rb1 5_565 7_566 151.0(3) n
O3 W1 Rb1 6_565 7_566 131.0(2) n
Gd1 W1 Rb1 . 7_566 122.86(3) n
O4 W1 Rb1 . 3_545 62.0(3) n
O3 W1 Rb1 . 3_545 136.8(3) n
O2 W1 Rb1 . 3_545 54.8(3) n
O1 W1 Rb1 . 3_545 124.2(3) n
O1 W1 Rb1 5_565 3_545 104.7(3) n
O3 W1 Rb1 6_565 3_545 49.1(3) n
Gd1 W1 Rb1 . 3_545 94.15(4) n
Rb1 W1 Rb1 7_566 3_545 97.12(4) n
O4 W1 Rb1 . . 95.2(3) n
O3 W1 Rb1 . . 44.2(3) n
O2 W1 Rb1 . . 141.4(3) n
O1 W1 Rb1 . . 52.4(3) n
O1 W1 Rb1 5_565 . 95.8(3) n
O3 W1 Rb1 6_565 . 128.2(3) n
Gd1 W1 Rb1 . . 108.55(3) n
Rb1 W1 Rb1 7_566 . 67.767(19) n
Rb1 W1 Rb1 3_545 . 157.00(6) n
O4 W1 Rb1 . 5_565 116.2(3) n
O3 W1 Rb1 . 5_565 143.8(3) n
O2 W1 Rb1 . 5_565 67.0(3) n
O1 W1 Rb1 . 5_565 86.7(3) n
O1 W1 Rb1 5_565 5_565 43.6(3) n
O3 W1 Rb1 6_565 5_565 39.7(2) n
Gd1 W1 Rb1 . 5_565 57.900(19) n
Rb1 W1 Rb1 7_566 5_565 159.64(4) n
Rb1 W1 Rb1 3_545 5_565 63.190(17) n
Rb1 W1 Rb1 . 5_565 132.54(3) n
O1 Gd1 O1 6_566 5_565 82.9(5) n
O1 Gd1 O4 6_566 3_445 99.8(3) n
O1 Gd1 O4 5_565 3_445 148.2(3) n
O1 Gd1 O4 6_566 4_545 148.2(3) n
O1 Gd1 O4 5_565 4_545 99.8(3) n
O4 Gd1 O4 3_445 4_545 94.3(5) n
O1 Gd1 O2 6_566 8_455 131.0(3) n
O1 Gd1 O2 5_565 8_455 78.9(3) n
O4 Gd1 O2 3_445 8_455 75.6(3) n
O4 Gd1 O2 4_545 8_455 80.1(3) n
O1 Gd1 O2 6_566 7_556 78.9(3) n
O1 Gd1 O2 5_565 7_556 131.0(3) n
O4 Gd1 O2 3_445 7_556 80.1(3) n
O4 Gd1 O2 4_545 7_556 75.6(3) n
O2 Gd1 O2 8_455 7_556 143.9(4) n
O1 Gd1 O2 6_566 . 80.8(3) n
O1 Gd1 O2 5_565 . 59.6(3) n
O4 Gd1 O2 3_445 . 152.1(3) n
O4 Gd1 O2 4_545 . 73.7(3) n
O2 Gd1 O2 8_455 . 124.9(4) n
O2 Gd1 O2 7_556 . 72.7(3) n
O1 Gd1 O2 6_566 2 59.6(3) n
O1 Gd1 O2 5_565 2 80.8(3) n
O4 Gd1 O2 3_445 2 73.7(3) n
O4 Gd1 O2 4_545 2 152.1(3) n
O2 Gd1 O2 8_455 2 72.7(3) n
O2 Gd1 O2 7_556 2 124.9(4) n
O2 Gd1 O2 . 2 127.4(4) n
O1 Gd1 W1 6_566 . 68.9(2) n
O1 Gd1 W1 5_565 . 33.6(2) n
O4 Gd1 W1 3_445 . 168.7(2) n
O4 Gd1 W1 4_545 . 95.9(2) n
O2 Gd1 W1 8_455 . 111.1(2) n
O2 Gd1 W1 7_556 . 97.6(2) n
O2 Gd1 W1 . . 30.11(19) n
O2 Gd1 W1 2 . 99.16(19) n
O1 Gd1 W1 6_566 2 33.6(2) n
O1 Gd1 W1 5_565 2 68.9(2) n
O4 Gd1 W1 3_445 2 95.9(2) n
O4 Gd1 W1 4_545 2 168.7(2) n
O2 Gd1 W1 8_455 2 97.6(2) n
O2 Gd1 W1 7_556 2 111.1(2) n
O2 Gd1 W1 . 2 99.16(19) n
O2 Gd1 W1 2 2 30.1(2) n
W1 Gd1 W1 . 2 74.48(2) n
O1 Gd1 Rb1 6_566 5_565 135.7(3) n
O1 Gd1 Rb1 5_565 5_565 53.6(3) n
O4 Gd1 Rb1 3_445 5_565 121.1(2) n
O4 Gd1 Rb1 4_545 5_565 51.2(2) n
O2 Gd1 Rb1 8_455 5_565 55.0(2) n
O2 Gd1 Rb1 7_556 5_565 121.6(2) n
O2 Gd1 Rb1 . 5_565 71.0(2) n
O2 Gd1 Rb1 2 5_565 113.5(2) n
W1 Gd1 Rb1 . 5_565 69.64(3) n
W1 Gd1 Rb1 2 5_565 118.50(4) n
O1 Gd1 Rb1 6_566 5_566 53.6(3) n
O1 Gd1 Rb1 5_565 5_566 135.7(3) n
O4 Gd1 Rb1 3_445 5_566 51.2(2) n
O4 Gd1 Rb1 4_545 5_566 121.1(2) n
O2 Gd1 Rb1 8_455 5_566 121.6(2) n
O2 Gd1 Rb1 7_556 5_566 55.0(2) n
O2 Gd1 Rb1 . 5_566 113.5(2) n
O2 Gd1 Rb1 2 5_566 71.0(2) n
W1 Gd1 Rb1 . 5_566 118.50(4) n
W1 Gd1 Rb1 2 5_566 69.64(3) n
Rb1 Gd1 Rb1 5_565 5_566 170.69(8) n
O3 Rb1 O3 2 . 64.6(4) n
O3 Rb1 O3 2 7_566 149.8(3) n
O3 Rb1 O3 . 7_566 85.2(3) n
O3 Rb1 O3 2 8_465 85.2(3) n
O3 Rb1 O3 . 8_465 149.8(3) n
O3 Rb1 O3 7_566 8_465 125.0(4) n
O3 Rb1 O4 2 7_566 126.2(3) n
O3 Rb1 O4 . 7_566 97.9(3) n
O3 Rb1 O4 7_566 7_566 54.9(3) n
O3 Rb1 O4 8_465 7_566 100.3(3) n
O3 Rb1 O4 2 8_465 97.9(3) n
O3 Rb1 O4 . 8_465 126.2(3) n
O3 Rb1 O4 7_566 8_465 100.3(3) n
O3 Rb1 O4 8_465 8_465 54.9(3) n
O4 Rb1 O4 7_566 8_465 129.1(4) n
O3 Rb1 O1 2 . 55.8(3) n
O3 Rb1 O1 . . 55.8(3) n
O3 Rb1 O1 7_566 . 107.9(3) n
O3 Rb1 O1 8_465 . 107.8(3) n
O4 Rb1 O1 7_566 . 151.8(3) n
O4 Rb1 O1 8_465 . 72.0(3) n
O3 Rb1 O1 2 2 55.8(3) n
O3 Rb1 O1 . 2 55.8(3) n
O3 Rb1 O1 7_566 2 107.8(3) n
O3 Rb1 O1 8_465 2 107.9(3) n
O4 Rb1 O1 7_566 2 72.0(3) n
O4 Rb1 O1 8_465 2 151.8(3) n
O1 Rb1 O1 . 2 96.6(4) n
O3 Rb1 O2 2 4 113.3(3) n
O3 Rb1 O2 . 4 80.5(3) n
O3 Rb1 O2 7_566 4 58.2(3) n
O3 Rb1 O2 8_465 4 113.7(3) n
O4 Rb1 O2 7_566 4 112.9(3) n
O4 Rb1 O2 8_465 4 59.6(3) n
O1 Rb1 O2 . 4 57.5(2) n
O1 Rb1 O2 2 4 136.0(2) n
O3 Rb1 O2 2 3_455 80.5(3) n
O3 Rb1 O2 . 3_455 113.3(3) n
O3 Rb1 O2 7_566 3_455 113.7(2) n
O3 Rb1 O2 8_465 3_455 58.2(3) n
O4 Rb1 O2 7_566 3_455 59.6(3) n
O4 Rb1 O2 8_465 3_455 112.9(3) n
O1 Rb1 O2 . 3_455 136.0(2) n
O1 Rb1 O2 2 3_455 57.5(2) n
O2 Rb1 O2 4 3_455 164.3(3) n
O3 Rb1 O4 2 4 151.6(3) n
O3 Rb1 O4 . 4 125.1(3) n
O3 Rb1 O4 7_566 4 49.5(3) n
O3 Rb1 O4 8_465 4 81.7(3) n
O4 Rb1 O4 7_566 4 81.16(16) n
O4 Rb1 O4 8_465 4 54.1(3) n
O1 Rb1 O4 . 4 104.9(2) n
O1 Rb1 O4 2 4 152.6(3) n
O2 Rb1 O4 4 4 51.5(2) n
O2 Rb1 O4 3_455 4 112.7(2) n
O3 Rb1 O4 2 3_455 125.1(3) n
O3 Rb1 O4 . 3_455 151.6(3) n
O3 Rb1 O4 7_566 3_455 81.7(3) n
O3 Rb1 O4 8_465 3_455 49.5(3) n
O4 Rb1 O4 7_566 3_455 54.1(3) n
O4 Rb1 O4 8_465 3_455 81.16(16) n
O1 Rb1 O4 . 3_455 152.6(3) n
O1 Rb1 O4 2 3_455 104.9(2) n
O2 Rb1 O4 4 3_455 112.7(2) n
O2 Rb1 O4 3_455 3_455 51.5(2) n
O4 Rb1 O4 4 3_455 61.3(3) n
W1 O1 W1 . 5_565 107.3(4) n
W1 O1 Gd1 . 5_565 139.3(5) n
W1 O1 Gd1 5_565 5_565 108.7(4) n
W1 O1 Rb1 . . 97.0(4) n
W1 O1 Rb1 5_565 . 108.5(4) n
Gd1 O1 Rb1 5_565 . 89.2(3) n
W1 O2 Gd1 . 7_556 134.3(5) n
W1 O2 Gd1 . . 102.0(4) n
Gd1 O2 Gd1 7_556 . 107.3(3) n
W1 O2 Rb1 . 3_545 96.6(4) n
Gd1 O2 Rb1 7_556 3_545 86.5(3) n
Gd1 O2 Rb1 . 3_545 135.4(3) n
W1 O3 W1 . 6_566 135.6(5) n
W1 O3 Rb1 . . 110.1(5) n
W1 O3 Rb1 6_566 . 108.9(3) n
W1 O3 Rb1 . 7_566 103.7(4) n
W1 O3 Rb1 6_566 7_566 93.3(3) n
Rb1 O3 Rb1 . 7_566 94.8(3) n
W1 O4 Gd1 . 3 153.6(6) n
W1 O4 Rb1 . 7_566 100.4(4) n
Gd1 O4 Rb1 3 7_566 91.1(3) n
W1 O4 Rb1 . 3_545 90.3(3) n
Gd1 O4 Rb1 3 3_545 102.2(3) n
Rb1 O4 Rb1 7_566 3_545 125.9(3) n

loop_
_geom_bond_atom_site_label_1
_geom_bond_atom_site_label_2
_geom_bond_site_symmetry_2
_geom_bond_distance
_geom_bond_publ_flag
W1 O4 . 1.768(9) y
W1 O3 . 1.776(10) y
W1 O2 . 1.832(9) y
W1 O1 . 1.970(10) y
W1 O1 5_565 2.084(9) y
W1 O3 6_565 2.325(10) y
W1 Gd1 . 3.5717(9) n
W1 Rb1 7_566 3.7238(15) n
W1 Rb1 3_545 3.8037(15) n
W1 Rb1 . 3.844(2) n
W1 Rb1 5_565 4.2231(19) n
Gd1 O1 6_566 2.310(10) y
Gd1 O1 5_565 2.310(10) y
Gd1 O4 3_445 2.335(9) y
Gd1 O4 4_545 2.335(9) y
Gd1 O2 8_455 2.384(9) y
Gd1 O2 7_556 2.384(9) y
Gd1 O2 . 2.707(9) y
Gd1 O2 2 2.707(9) y
Gd1 W1 2 3.5717(9) n
Gd1 Rb1 5_565 3.8158(6) n
Gd1 Rb1 5_566 3.8158(6) n
Rb1 O3 2 2.853(11) y
Rb1 O3 . 2.853(10) y
Rb1 O3 7_566 2.880(10) y
Rb1 O3 8_465 2.880(10) y
Rb1 O4 7_566 2.975(10) y
Rb1 O4 8_465 2.975(10) y
Rb1 O1 . 3.070(10) y
Rb1 O1 2 3.070(10) y
Rb1 O2 4 3.130(10) y
Rb1 O2 3_455 3.130(10) y
Rb1 O4 4 3.359(10) y
Rb1 O4 3_455 3.359(10) y
O1 W1 5_565 2.084(9) n
O1 Gd1 5_565 2.310(10) n
O2 Gd1 7_556 2.384(9) n
O2 Rb1 3_545 3.130(10) n
O3 W1 6_566 2.325(10) n
O3 Rb1 7_566 2.880(10) n
O4 Gd1 3 2.335(9) n
O4 Rb1 7_566 2.975(10) n
O4 Rb1 3_545 3.359(10) n
